data_7021601
loop_
_publ_author_name
'Barwiolek, M.'
'Szlyk, E.'
'Surdykowski, A.'
'Wojtczak, A.'

_publ_section_title
;
 New nickel(ii) and copper(ii) complexes with unsymmetrical Schiff bases
 derived from (1R,2R)(-)cyclohexanediamine and the application of Cu(ii)
 complexes for hybrid thin layers deposition.
;
_journal_issue 32
_journal_name_full 'Dalton transactions (Cambridge, England : 2003)'
_journal_page_first 11476
_journal_page_last 11487
_journal_paper_doi 10.1039/c3dt50213a
_journal_volume 42
_journal_year 2013
_chemical_formula_sum 'C29 H38 N2 Ni O2'
_chemical_formula_weight 505.32
_chemical_name_systematic
;
?
;
_space_group_IT_number 19
_symmetry_cell_setting orthorhombic
_symmetry_space_group_name_Hall 'P 2ac 2ab'
_symmetry_space_group_name_H-M 'P 21 21 21'
_atom_sites_solution_hydrogens geom
_atom_sites_solution_primary direct
_atom_sites_solution_secondary difmap
_audit_creation_method SHELXL-97
_cell_angle_alpha 90.00
_cell_angle_beta 90.00
_cell_angle_gamma 90.00
_cell_formula_units_Z 4
_cell_length_a 7.8882(6)
_cell_length_b 18.5160(14)
_cell_length_c 19.4084(16)
_cell_measurement_reflns_used 2913
_cell_measurement_temperature 293(2)
_cell_measurement_theta_max 28.4103
_cell_measurement_theta_min 2.0939
_cell_volume 2834.8(4)
_computing_cell_refinement 'Oxford Diffraction CrysAlis'
_computing_data_collection 'Oxford Diffraction CrysAlis'
_computing_data_reduction 'Oxford Diffraction CrysAlis'
_computing_molecular_graphics 'PLATON (Spek, 1990)'
_computing_publication_material 'CIFTAB (Sheldrick, 1997)'
_computing_structure_refinement 'SHELX-97 (Sheldrick, 1997)'
_computing_structure_solution 'SHELX-97 (Sheldrick, 1997)'
_diffrn_ambient_temperature 293(2)
_diffrn_detector_area_resol_mean 8.2564
_diffrn_measured_fraction_theta_full 0.999
_diffrn_measured_fraction_theta_max 0.948
_diffrn_measurement_device_type 'Oxford Sapphire CCD'
_diffrn_measurement_method \q/2\q
_diffrn_radiation_monochromator graphite
_diffrn_radiation_source 'fine-focus sealed tube'
_diffrn_radiation_type MoK\a
_diffrn_radiation_wavelength 0.71073
_diffrn_reflns_av_R_equivalents 0.1143
_diffrn_reflns_av_sigmaI/netI 0.2699
_diffrn_reflns_limit_h_max 8
_diffrn_reflns_limit_h_min -10
_diffrn_reflns_limit_k_max 23
_diffrn_reflns_limit_k_min -24
_diffrn_reflns_limit_l_max 24
_diffrn_reflns_limit_l_min -25
_diffrn_reflns_number 21330
_diffrn_reflns_theta_full 26.00
_diffrn_reflns_theta_max 28.47
_diffrn_reflns_theta_min 2.20
_diffrn_standards_decay_% 0
_diffrn_standards_interval_count 0
_diffrn_standards_interval_time 0
_diffrn_standards_number 0
_exptl_absorpt_coefficient_mu 0.710
_exptl_absorpt_correction_T_max 0.9523
_exptl_absorpt_correction_T_min 0.7842
_exptl_absorpt_correction_type analytical
_exptl_absorpt_process_details 'Oxford Diffraction CrysAlis'
_exptl_crystal_colour brown
_exptl_crystal_density_diffrn 1.184
_exptl_crystal_density_method 'not measured'
_exptl_crystal_description needle
_exptl_crystal_F_000 1080
_exptl_crystal_size_max 0.36
_exptl_crystal_size_mid 0.08
_exptl_crystal_size_min 0.07
_refine_diff_density_max 0.579
_refine_diff_density_min -0.249
_refine_diff_density_rms 0.038
_refine_ls_abs_structure_details 'Flack H D (1983), Acta Cryst. A39, 876-881'
_refine_ls_abs_structure_Flack -0.036(14)
_refine_ls_extinction_method none
_refine_ls_goodness_of_fit_ref 0.713
_refine_ls_hydrogen_treatment constr
_refine_ls_matrix_type full
_refine_ls_number_parameters 335
_refine_ls_number_reflns 6567
_refine_ls_number_restraints 37
_refine_ls_restrained_S_all 0.726
_refine_ls_R_factor_all 0.2013
_refine_ls_R_factor_gt 0.0488
_refine_ls_shift/su_max 0.001
_refine_ls_shift/su_mean 0.000
_refine_ls_structure_factor_coef Fsqd
_refine_ls_weighting_details 'calc w=1/[\s^2^(Fo^2^)+(0.0074P)^2^+0.0000P] where P=(Fo^2^+2Fc^2^)/3'
_refine_ls_weighting_scheme calc
_refine_ls_wR_factor_gt 0.0437
_refine_ls_wR_factor_ref 0.0575
_reflns_number_gt 2191
_reflns_number_total 6567
_reflns_threshold_expression >2sigma(I)
_cod_data_source_file c3dt50213a.txt
_cod_data_source_block aw
_cod_depositor_comments
;
The following automatic conversions were performed:

'_symmetry_cell_setting' value 'Orthorhombic' changed to
'orthorhombic' according to
/home/saulius/struct/CIF-dictionaries/cif_core.dic dictionary named
'cif_core.dic' version 2.4.2 from 2011-04-26.

Automatic conversion script
Id: cif_fix_values 1891 2012-01-12 08:04:46Z andrius 

The following automatic conversions were performed:

'_refine_ls_hydrogen_treatment' value 'constrained' was replaced with
the value 'constr' as specified in the replacement file
'src/cod-tools/trunk/data/replacement-values/replacement_values.lst'.

Automatic conversion script
Id: cif_fix_values 5376 2017-05-30 11:51:03Z andrius 
;
_cod_original_cell_volume 2834.7(4)
_cod_original_sg_symbol_H-M P2(1)2(1)2(1)
_cod_database_code 7021601

loop_
_symmetry_equiv_pos_as_xyz
'x, y, z'
'-x+1/2, -y, z+1/2'
'-x, y+1/2, -z+1/2'
'x+1/2, -y+1/2, -z'

loop_
_atom_site_label
_atom_site_type_symbol
_atom_site_fract_x
_atom_site_fract_y
_atom_site_fract_z
_atom_site_U_iso_or_equiv
_atom_site_adp_type
_atom_site_occupancy
_atom_site_symmetry_multiplicity
_atom_site_calc_flag
_atom_site_refinement_flags
_atom_site_disorder_assembly
_atom_site_disorder_group
Ni1 Ni 0.22886(7) 0.20069(3) 0.03506(3) 0.05080(16) Uani 1 1 d . . .
O1 O 0.2297(4) 0.10567(13) 0.06268(12) 0.0563(8) Uani 1 1 d . . .
C1 C 0.2946(5) 0.0506(2) 0.0296(3) 0.0485(12) Uani 1 1 d . . .
C2 C 0.3066(6) -0.0182(3) 0.0636(3) 0.0625(15) Uani 1 1 d . . .
C3 C 0.3858(6) -0.0727(3) 0.0280(3) 0.0849(16) Uani 1 1 d . . .
H3A H 0.4004 -0.1163 0.0511 0.102 Uiso 1 1 calc R . .
C4 C 0.4468(6) -0.0689(3) -0.0398(4) 0.0923(18) Uani 1 1 d . A .
C5 C 0.4214(6) -0.0043(3) -0.0718(3) 0.0814(17) Uani 1 1 d . . .
H5A H 0.4553 0.0003 -0.1175 0.098 Uiso 1 1 calc R . .
C6 C 0.3479(5) 0.0547(3) -0.0399(3) 0.0543(12) Uani 1 1 d . . .
C7 C 0.3101(5) 0.1179(3) -0.0799(2) 0.0589(15) Uani 1 1 d . . .
H7A H 0.3280 0.1157 -0.1272 0.071 Uiso 1 1 calc R . .
N1 N 0.2532(5) 0.17743(19) -0.05476(15) 0.0522(10) Uani 1 1 d . . .
C8 C 0.1928(5) 0.2356(2) -0.0995(3) 0.0506(14) Uani 1 1 d . . .
H8A H 0.0695 0.2378 -0.0935 0.061 Uiso 1 1 calc R . .
C9 C 0.2244(7) 0.2285(2) -0.1769(2) 0.0710(15) Uani 1 1 d . . .
H9A H 0.3452 0.2271 -0.1861 0.085 Uiso 1 1 calc R . .
H9B H 0.1741 0.1842 -0.1940 0.085 Uiso 1 1 calc R . .
C10 C 0.1445(5) 0.2935(3) -0.2126(2) 0.0890(17) Uani 1 1 d . . .
H10A H 0.1728 0.2925 -0.2612 0.107 Uiso 1 1 calc R . .
H10B H 0.0221 0.2907 -0.2084 0.107 Uiso 1 1 calc R . .
C11 C 0.2062(7) 0.3639(2) -0.1814(3) 0.0804(18) Uani 1 1 d . . .
H11A H 0.1500 0.4041 -0.2040 0.096 Uiso 1 1 calc R . .
H11B H 0.3271 0.3687 -0.1891 0.096 Uiso 1 1 calc R . .
C12 C 0.1703(5) 0.3669(2) -0.1040(3) 0.0733(18) Uani 1 1 d . . .
H12A H 0.2074 0.4130 -0.0856 0.088 Uiso 1 1 calc R . .
H12B H 0.0495 0.3623 -0.0959 0.088 Uiso 1 1 calc R . .
C13 C 0.2641(6) 0.3059(3) -0.0684(2) 0.0531(11) Uani 1 1 d . . .
H13A H 0.3848 0.3094 -0.0798 0.064 Uiso 1 1 calc R . .
N2 N 0.2463(5) 0.29766(19) 0.00792(19) 0.0464(9) Uani 1 1 d . . .
C14 C 0.2875(6) 0.3507(2) 0.0484(3) 0.0559(14) Uani 1 1 d . . .
C15 C 0.2633(7) 0.3464(3) 0.1225(3) 0.0609(13) Uani 1 1 d . . .
C16 C 0.2844(7) 0.4084(3) 0.1638(3) 0.0828(17) Uani 1 1 d . . .
H16A H 0.3147 0.4515 0.1424 0.099 Uiso 1 1 calc R . .
C17 C 0.2625(8) 0.4084(3) 0.2334(3) 0.0982(19) Uani 1 1 d . . .
H17A H 0.2799 0.4504 0.2586 0.118 Uiso 1 1 calc R . .
C18 C 0.2138(7) 0.3452(4) 0.2662(3) 0.0911(18) Uani 1 1 d . . .
H18A H 0.1952 0.3449 0.3136 0.109 Uiso 1 1 calc R . .
C19 C 0.1933(5) 0.2829(3) 0.2285(3) 0.0722(16) Uani 1 1 d . . .
H19A H 0.1648 0.2403 0.2510 0.087 Uiso 1 1 calc R . .
C20 C 0.2149(6) 0.2823(3) 0.1555(3) 0.0526(14) Uani 1 1 d . . .
O2 O 0.1961(4) 0.21958(14) 0.12548(15) 0.0622(11) Uani 1 1 d . . .
C21 C 0.2350(8) -0.0303(2) 0.1353(3) 0.0710(14) Uani 1 1 d . . .
C22 C 0.3241(7) 0.0184(2) 0.1879(2) 0.109(2) Uani 1 1 d . . .
H22A H 0.4435 0.0083 0.1877 0.163 Uiso 1 1 calc R . .
H22B H 0.2790 0.0092 0.2330 0.163 Uiso 1 1 calc R . .
H22C H 0.3057 0.0681 0.1760 0.163 Uiso 1 1 calc R . .
C23 C 0.2529(7) -0.1075(2) 0.1615(2) 0.1153(17) Uani 1 1 d . . .
H23A H 0.3705 -0.1208 0.1619 0.173 Uiso 1 1 calc R . .
H23B H 0.1913 -0.1396 0.1318 0.173 Uiso 1 1 calc R . .
H23C H 0.2081 -0.1106 0.2074 0.173 Uiso 1 1 calc R . .
C24 C 0.0446(6) -0.0122(3) 0.1365(3) 0.110(2) Uani 1 1 d . . .
H24A H -0.0141 -0.0425 0.1042 0.164 Uiso 1 1 calc R . .
H24B H 0.0285 0.0375 0.1242 0.164 Uiso 1 1 calc R . .
H24C H 0.0005 -0.0204 0.1820 0.164 Uiso 1 1 calc R . .
C41 C 0.5250(14) -0.1350(4) -0.0758(6) 0.153(4) Uani 1 1 d D . .
C42 C 0.5260(16) -0.1251(7) -0.1583(6) 0.092(4) Uani 0.53 1 d PU A 1
H42A H 0.4327 -0.0950 -0.1718 0.138 Uiso 0.53 1 calc PR A 1
H42B H 0.5152 -0.1715 -0.1800 0.138 Uiso 0.53 1 calc PR A 1
H42C H 0.6305 -0.1030 -0.1723 0.138 Uiso 0.53 1 calc PR A 1
C43 C 0.471(2) -0.2021(9) -0.0587(10) 0.176(8) Uani 0.53 1 d PU A 1
H43A H 0.3659 -0.2122 -0.0821 0.263 Uiso 0.53 1 calc PR A 1
H43B H 0.4528 -0.2047 -0.0098 0.263 Uiso 0.53 1 calc PR A 1
H43C H 0.5543 -0.2371 -0.0720 0.263 Uiso 0.53 1 calc PR A 1
C44 C 0.7334(16) -0.1384(8) -0.0444(12) 0.189(7) Uani 0.53 1 d PU A 1
H44A H 0.8024 -0.1046 -0.0693 0.283 Uiso 0.53 1 calc PR A 1
H44B H 0.7779 -0.1862 -0.0505 0.283 Uiso 0.53 1 calc PR A 1
H44C H 0.7340 -0.1263 0.0036 0.283 Uiso 0.53 1 calc PR A 1
C42B C 0.641(3) -0.1186(11) -0.1258(13) 0.197(10) Uani 0.47 1 d PU A 2
H42D H 0.5854 -0.0935 -0.1628 0.295 Uiso 0.47 1 calc PR A 2
H42E H 0.6905 -0.1623 -0.1431 0.295 Uiso 0.47 1 calc PR A 2
H42F H 0.7280 -0.0884 -0.1067 0.295 Uiso 0.47 1 calc PR A 2
C43B C 0.3608(15) -0.1872(8) -0.0866(9) 0.142(7) Uani 0.47 1 d PDU A 2
H43D H 0.2855 -0.1658 -0.1196 0.212 Uiso 0.47 1 calc PR A 2
H43E H 0.3028 -0.1930 -0.0435 0.212 Uiso 0.47 1 calc PR A 2
H43F H 0.3975 -0.2335 -0.1031 0.212 Uiso 0.47 1 calc PR A 2
C44B C 0.628(3) -0.1732(13) -0.0228(11) 0.206(11) Uani 0.47 1 d PU A 2
H44D H 0.5568 -0.2061 0.0022 0.308 Uiso 0.47 1 calc PR A 2
H44E H 0.6757 -0.1386 0.0085 0.308 Uiso 0.47 1 calc PR A 2
H44F H 0.7174 -0.1996 -0.0449 0.308 Uiso 0.47 1 calc PR A 2
C141 C 0.3655(4) 0.42051(19) 0.0206(2) 0.0717(16) Uani 1 1 d . . .
H14A H 0.3751 0.4175 -0.0286 0.108 Uiso 1 1 calc R . .
H14B H 0.4759 0.4272 0.0403 0.108 Uiso 1 1 calc R . .
H14C H 0.2943 0.4606 0.0326 0.108 Uiso 1 1 calc R . .

loop_
_atom_site_aniso_label
_atom_site_aniso_U_11
_atom_site_aniso_U_22
_atom_site_aniso_U_33
_atom_site_aniso_U_23
_atom_site_aniso_U_13
_atom_site_aniso_U_12
Ni1 0.0443(3) 0.0532(3) 0.0549(4) 0.0010(4) 0.0014(4) 0.0021(4)
O1 0.058(2) 0.0508(18) 0.060(2) -0.0015(16) 0.004(2) 0.003(2)
C1 0.035(3) 0.049(3) 0.061(4) 0.005(3) -0.002(3) 0.004(3)
C2 0.076(4) 0.051(3) 0.061(4) 0.000(3) 0.001(3) 0.012(3)
C3 0.106(4) 0.050(4) 0.098(5) 0.018(4) 0.008(4) 0.010(3)
C4 0.117(4) 0.047(4) 0.112(6) -0.002(5) 0.036(5) 0.012(3)
C5 0.116(5) 0.054(4) 0.074(4) -0.014(4) 0.033(3) 0.004(3)
C6 0.059(3) 0.048(3) 0.056(4) -0.011(4) 0.015(3) -0.009(2)
C7 0.069(4) 0.063(3) 0.046(3) 0.006(3) 0.003(3) -0.004(3)
N1 0.058(2) 0.046(2) 0.052(3) 0.000(2) -0.001(3) 0.000(3)
C8 0.029(3) 0.070(4) 0.052(4) 0.010(3) 0.005(3) 0.009(3)
C9 0.077(4) 0.078(4) 0.058(4) 0.003(3) 0.005(4) -0.009(4)
C10 0.066(3) 0.124(5) 0.076(4) 0.029(5) 0.002(3) -0.010(4)
C11 0.063(4) 0.090(4) 0.088(5) 0.033(4) 0.003(4) -0.010(4)
C12 0.070(4) 0.076(4) 0.074(5) 0.020(3) -0.003(3) 0.014(3)
C13 0.029(3) 0.063(3) 0.067(3) 0.014(3) 0.004(3) -0.009(4)
N2 0.035(2) 0.048(2) 0.056(3) 0.004(2) 0.002(2) -0.005(3)
C14 0.038(3) 0.048(3) 0.082(5) -0.004(3) 0.006(3) 0.014(3)
C15 0.045(3) 0.060(4) 0.077(4) -0.012(4) 0.004(4) -0.003(4)
C16 0.075(4) 0.069(4) 0.104(5) -0.023(4) 0.012(5) 0.000(4)
C17 0.103(5) 0.083(4) 0.109(5) -0.037(4) 0.005(5) -0.012(5)
C18 0.079(5) 0.125(5) 0.069(4) -0.031(4) 0.012(4) 0.014(5)
C19 0.069(4) 0.087(4) 0.060(4) -0.019(3) 0.001(3) 0.007(3)
C20 0.040(3) 0.068(4) 0.050(4) 0.002(3) 0.000(3) 0.014(4)
O2 0.081(3) 0.043(2) 0.063(2) -0.0067(17) 0.0124(18) 0.002(2)
C21 0.073(4) 0.064(4) 0.075(4) 0.013(3) -0.005(4) 0.007(4)
C22 0.142(6) 0.106(5) 0.079(5) 0.016(4) -0.008(4) -0.003(4)
C23 0.150(5) 0.077(3) 0.119(4) 0.054(3) 0.017(6) 0.021(5)
C24 0.084(4) 0.105(5) 0.140(6) 0.053(4) 0.024(4) 0.000(4)
C41 0.232(11) 0.049(5) 0.179(11) -0.004(6) 0.088(8) 0.013(7)
C42 0.119(10) 0.072(7) 0.086(10) -0.036(7) 0.025(7) 0.014(8)
C43 0.212(14) 0.077(10) 0.238(17) -0.019(11) 0.011(13) 0.042(12)
C44 0.133(11) 0.146(12) 0.288(16) -0.005(11) 0.032(14) 0.085(11)
C42B 0.223(18) 0.159(14) 0.208(18) 0.000(14) 0.089(16) 0.105(15)
C43B 0.224(16) 0.047(9) 0.153(12) -0.064(9) 0.021(11) 0.014(11)
C44B 0.225(18) 0.175(18) 0.217(18) -0.036(14) 0.041(14) 0.103(16)
C141 0.061(3) 0.051(3) 0.103(5) 0.002(3) 0.013(3) -0.009(2)

loop_
_atom_type_symbol
_atom_type_description
_atom_type_scat_dispersion_real
_atom_type_scat_dispersion_imag
_atom_type_scat_source
C C 0.0033 0.0016 'International Tables Vol C Tables 4.2.6.8 and 6.1.1.4'
H H 0.0000 0.0000 'International Tables Vol C Tables 4.2.6.8 and 6.1.1.4'
N N 0.0061 0.0033 'International Tables Vol C Tables 4.2.6.8 and 6.1.1.4'
O O 0.0106 0.0060 'International Tables Vol C Tables 4.2.6.8 and 6.1.1.4'
Ni Ni 0.3393 1.1124 'International Tables Vol C Tables 4.2.6.8 and 6.1.1.4'

loop_
_geom_angle_atom_site_label_1
_geom_angle_atom_site_label_2
_geom_angle_atom_site_label_3
_geom_angle
N1 Ni1 O2 176.67(15)
N1 Ni1 O1 93.03(13)
O2 Ni1 O1 84.42(12)
N1 Ni1 N2 87.10(16)
O2 Ni1 N2 95.62(14)
O1 Ni1 N2 175.53(14)
C1 O1 Ni1 127.2(3)
O1 C1 C6 122.8(4)
O1 C1 C2 119.5(5)
C6 C1 C2 117.7(4)
C3 C2 C1 116.8(5)
C3 C2 C21 121.4(5)
C1 C2 C21 121.7(5)
C2 C3 C4 126.2(5)
C2 C3 H3A 116.9
C4 C3 H3A 116.9
C5 C4 C3 114.9(5)
C5 C4 C41 123.4(7)
C3 C4 C41 121.6(6)
C4 C5 C6 123.4(5)
C4 C5 H5A 118.3
C6 C5 H5A 118.3
C5 C6 C1 120.6(5)
C5 C6 C7 119.2(5)
C1 C6 C7 119.8(4)
N1 C7 C6 124.5(4)
N1 C7 H7A 117.8
C6 C7 H7A 117.8
C7 N1 C8 121.3(3)
C7 N1 Ni1 127.4(3)
C8 N1 Ni1 111.2(3)
N1 C8 C9 117.8(4)
N1 C8 C13 105.7(4)
C9 C8 C13 113.5(4)
N1 C8 H8A 106.4
C9 C8 H8A 106.4
C13 C8 H8A 106.4
C10 C9 C8 108.1(4)
C10 C9 H9A 110.1
C8 C9 H9A 110.1
C10 C9 H9B 110.1
C8 C9 H9B 110.1
H9A C9 H9B 108.4
C11 C10 C9 111.4(4)
C11 C10 H10A 109.3
C9 C10 H10A 109.3
C11 C10 H10B 109.3
C9 C10 H10B 109.3
H10A C10 H10B 108.0
C10 C11 C12 111.3(4)
C10 C11 H11A 109.4
C12 C11 H11A 109.4
C10 C11 H11B 109.4
C12 C11 H11B 109.4
H11A C11 H11B 108.0
C13 C12 C11 109.3(4)
C13 C12 H12A 109.8
C11 C12 H12A 109.8
C13 C12 H12B 109.8
C11 C12 H12B 109.8
H12A C12 H12B 108.3
N2 C13 C12 118.8(4)
N2 C13 C8 105.5(4)
C12 C13 C8 105.8(4)
N2 C13 H13A 108.8
C12 C13 H13A 108.8
C8 C13 H13A 108.8
C14 N2 C13 119.9(4)
C14 N2 Ni1 124.9(3)
C13 N2 Ni1 112.5(3)
N2 C14 C15 121.6(4)
N2 C14 C141 121.8(5)
C15 C14 C141 116.6(5)
C20 C15 C16 117.5(5)
C20 C15 C14 122.4(5)
C16 C15 C14 120.2(5)
C17 C16 C15 123.3(5)
C17 C16 H16A 118.4
C15 C16 H16A 118.4
C16 C17 C18 119.4(6)
C16 C17 H17A 120.3
C18 C17 H17A 120.3
C19 C18 C17 119.7(5)
C19 C18 H18A 120.2
C17 C18 H18A 120.2
C18 C19 C20 121.4(5)
C18 C19 H19A 119.3
C20 C19 H19A 119.3
O2 C20 C15 125.4(5)
O2 C20 C19 115.8(5)
C15 C20 C19 118.7(5)
C20 O2 Ni1 126.0(3)
C2 C21 C23 114.2(4)
C2 C21 C22 110.7(4)
C23 C21 C22 106.6(4)
C2 C21 C24 110.2(4)
C23 C21 C24 106.8(5)
C22 C21 C24 108.1(5)
C21 C22 H22A 109.5
C21 C22 H22B 109.5
H22A C22 H22B 109.5
C21 C22 H22C 109.5
H22A C22 H22C 109.5
H22B C22 H22C 109.5
C21 C23 H23A 109.5
C21 C23 H23B 109.5
H23A C23 H23B 109.5
C21 C23 H23C 109.5
H23A C23 H23C 109.5
H23B C23 H23C 109.5
C21 C24 H24A 109.5
C21 C24 H24B 109.5
H24A C24 H24B 109.5
C21 C24 H24C 109.5
H24A C24 H24C 109.5
H24B C24 H24C 109.5
C43 C41 C42B 126.1(12)
C43 C41 C44B 64.4(11)
C42B C41 C44B 103.4(15)
C43 C41 C4 119.4(9)
C42B C41 C4 114.4(10)
C44B C41 C4 106.4(12)
C43 C41 C42 110.4(13)
C42B C41 C42 42.8(12)
C44B C41 C42 137.5(11)
C4 C41 C42 111.3(8)
C43 C41 C43B 40.2(10)
C42B C41 C43B 124.9(16)
C44B C41 C43B 103.9(14)
C4 C41 C43B 102.2(8)
C42 C41 C43B 86.7(11)
C43 C41 C44 100.3(14)
C42B C41 C44 68.2(11)
C44B C41 C44 39.9(11)
C4 C41 C44 104.3(8)
C42 C41 C44 110.2(11)
C43B C41 C44 140.2(11)
C41 C42 H42A 109.5
C41 C42 H42B 109.5
H42A C42 H42B 109.5
C41 C42 H42C 109.5
H42A C42 H42C 109.5
H42B C42 H42C 109.5
C41 C43 H43A 109.5
C41 C43 H43B 109.5
H43A C43 H43B 109.5
C41 C43 H43C 109.5
H43A C43 H43C 109.5
H43B C43 H43C 109.5
C41 C44 H44A 109.5
C41 C44 H44B 109.5
H44A C44 H44B 109.5
C41 C44 H44C 109.5
H44A C44 H44C 109.5
H44B C44 H44C 109.5
C41 C42B H42D 109.5
C41 C42B H42E 109.5
H42D C42B H42E 109.5
C41 C42B H42F 109.5
H42D C42B H42F 109.5
H42E C42B H42F 109.5
C41 C43B H43D 109.5
C41 C43B H43E 109.5
H43D C43B H43E 109.5
C41 C43B H43F 109.5
H43D C43B H43F 109.5
H43E C43B H43F 109.5
C41 C44B H44D 109.5
C41 C44B H44E 109.5
H44D C44B H44E 109.5
C41 C44B H44F 109.5
H44D C44B H44F 109.5
H44E C44B H44F 109.5
C14 C141 H14A 109.5
C14 C141 H14B 109.5
H14A C141 H14B 109.5
C14 C141 H14C 109.5
H14A C141 H14C 109.5
H14B C141 H14C 109.5

loop_
_geom_bond_atom_site_label_1
_geom_bond_atom_site_label_2
_geom_bond_distance
Ni1 N1 1.806(3)
Ni1 O2 1.808(3)
Ni1 O1 1.839(2)
Ni1 N2 1.876(3)
O1 C1 1.309(4)
C1 C6 1.415(5)
C1 C2 1.436(5)
C2 C3 1.373(5)
C2 C21 1.520(6)
C3 C4 1.404(6)
C3 H3A 0.9300
C4 C5 1.363(6)
C4 C41 1.538(7)
C5 C6 1.383(5)
C5 H5A 0.9300
C6 C7 1.437(5)
C7 N1 1.286(4)
C7 H7A 0.9300
N1 C8 1.464(4)
C8 C9 1.529(5)
C8 C13 1.540(5)
C8 H8A 0.9800
C9 C10 1.525(5)
C9 H9A 0.9700
C9 H9B 0.9700
C10 C11 1.518(5)
C10 H10A 0.9700
C10 H10B 0.9700
C11 C12 1.528(5)
C11 H11A 0.9700
C11 H11B 0.9700
C12 C13 1.518(5)
C12 H12A 0.9700
C12 H12B 0.9700
C13 N2 1.495(4)
C13 H13A 0.9800
N2 C14 1.298(4)
C14 C15 1.453(6)
C14 C141 1.530(5)
C15 C20 1.401(6)
C15 C16 1.411(5)
C16 C17 1.361(5)
C16 H16A 0.9300
C17 C18 1.388(6)
C17 H17A 0.9300
C18 C19 1.376(5)
C18 H18A 0.9300
C19 C20 1.427(5)
C19 H19A 0.9300
C20 O2 1.308(5)
C21 C23 1.524(5)
C21 C22 1.531(6)
C21 C24 1.539(6)
C22 H22A 0.9600
C22 H22B 0.9600
C22 H22C 0.9600
C23 H23A 0.9600
C23 H23B 0.9600
C23 H23C 0.9600
C24 H24A 0.9600
C24 H24B 0.9600
C24 H24C 0.9600
C41 C43 1.357(17)
C41 C42B 1.367(19)
C41 C44B 1.49(2)
C41 C42 1.611(14)
C41 C43B 1.629(11)
C41 C44 1.754(19)
C42 H42A 0.9600
C42 H42B 0.9600
C42 H42C 0.9600
C43 H43A 0.9600
C43 H43B 0.9600
C43 H43C 0.9600
C44 H44A 0.9600
C44 H44B 0.9600
C44 H44C 0.9600
C42B H42D 0.9600
C42B H42E 0.9600
C42B H42F 0.9600
C43B H43D 0.9600
C43B H43E 0.9600
C43B H43F 0.9600
C44B H44D 0.9600
C44B H44E 0.9600
C44B H44F 0.9600
C141 H14A 0.9600
C141 H14B 0.9600
C141 H14C 0.9600

loop_
_geom_torsion_atom_site_label_1
_geom_torsion_atom_site_label_2
_geom_torsion_atom_site_label_3
_geom_torsion_atom_site_label_4
_geom_torsion
N1 Ni1 O1 C1 23.1(3)
O2 Ni1 O1 C1 -159.1(3)
N2 Ni1 O1 C1 -68(2)
Ni1 O1 C1 C6 -12.1(5)
Ni1 O1 C1 C2 170.6(3)
O1 C1 C2 C3 -175.8(4)
C6 C1 C2 C3 6.7(6)
O1 C1 C2 C21 4.3(6)
C6 C1 C2 C21 -173.2(4)
C1 C2 C3 C4 -4.2(7)
C21 C2 C3 C4 175.7(5)
C2 C3 C4 C5 -0.5(8)
C2 C3 C4 C41 -176.6(7)
C3 C4 C5 C6 2.6(8)
C41 C4 C5 C6 178.7(7)
C4 C5 C6 C1 0.2(7)
C4 C5 C6 C7 -173.4(5)
O1 C1 C6 C5 177.6(4)
C2 C1 C6 C5 -5.0(6)
O1 C1 C6 C7 -8.8(6)
C2 C1 C6 C7 168.6(4)
C5 C6 C7 N1 -174.8(4)
C1 C6 C7 N1 11.5(6)
C6 C7 N1 C8 -170.4(4)
C6 C7 N1 Ni1 7.4(7)
O2 Ni1 N1 C7 -60(3)
O1 Ni1 N1 C7 -20.6(4)
N2 Ni1 N1 C7 155.0(4)
O2 Ni1 N1 C8 118(3)
O1 Ni1 N1 C8 157.4(3)
N2 Ni1 N1 C8 -27.1(3)
C7 N1 C8 C9 -9.2(7)
Ni1 N1 C8 C9 172.6(3)
C7 N1 C8 C13 -137.3(4)
Ni1 N1 C8 C13 44.6(4)
N1 C8 C9 C10 177.7(4)
C13 C8 C9 C10 -58.0(5)
C8 C9 C10 C11 53.4(5)
C9 C10 C11 C12 -56.9(5)
C10 C11 C12 C13 61.3(5)
C11 C12 C13 N2 -179.4(4)
C11 C12 C13 C8 -61.2(5)
N1 C8 C13 N2 -40.6(5)
C9 C8 C13 N2 -171.1(4)
N1 C8 C13 C12 -167.4(4)
C9 C8 C13 C12 62.1(5)
C12 C13 N2 C14 -57.7(7)
C8 C13 N2 C14 -176.1(4)
C12 C13 N2 Ni1 140.0(3)
C8 C13 N2 Ni1 21.7(5)
N1 Ni1 N2 C14 -159.3(4)
O2 Ni1 N2 C14 22.6(4)
O1 Ni1 N2 C14 -68(2)
N1 Ni1 N2 C13 1.8(4)
O2 Ni1 N2 C13 -176.2(3)
O1 Ni1 N2 C13 94(2)
C13 N2 C14 C15 176.5(4)
Ni1 N2 C14 C15 -23.6(7)
C13 N2 C14 C141 -4.1(7)
Ni1 N2 C14 C141 155.8(3)
N2 C14 C15 C20 8.3(9)
C141 C14 C15 C20 -171.2(4)
N2 C14 C15 C16 -170.1(5)
C141 C14 C15 C16 10.4(7)
C20 C15 C16 C17 1.0(10)
C14 C15 C16 C17 179.5(6)
C15 C16 C17 C18 -1.3(11)
C16 C17 C18 C19 1.9(10)
C17 C18 C19 C20 -2.3(9)
C16 C15 C20 O2 -177.3(5)
C14 C15 C20 O2 4.3(9)
C16 C15 C20 C19 -1.3(8)
C14 C15 C20 C19 -179.8(4)
C18 C19 C20 O2 178.4(5)
C18 C19 C20 C15 2.0(7)
C15 C20 O2 Ni1 0.3(8)
C19 C20 O2 Ni1 -175.8(3)
N1 Ni1 O2 C20 -155(3)
O1 Ni1 O2 C20 164.7(4)
N2 Ni1 O2 C20 -10.8(4)
C3 C2 C21 C23 -2.4(7)
C1 C2 C21 C23 177.4(5)
C3 C2 C21 C22 117.9(5)
C1 C2 C21 C22 -62.2(6)
C3 C2 C21 C24 -122.6(5)
C1 C2 C21 C24 57.3(6)
C5 C4 C41 C43 -145.5(15)
C3 C4 C41 C43 30(2)
C5 C4 C41 C42B 32(2)
C3 C4 C41 C42B -152.7(16)
C5 C4 C41 C44B 145.1(13)
C3 C4 C41 C44B -39.2(16)
C5 C4 C41 C42 -15.1(12)
C3 C4 C41 C42 160.7(7)
C5 C4 C41 C43B -106.3(9)
C3 C4 C41 C43B 69.5(12)
C5 C4 C41 C44 103.7(12)
C3 C4 C41 C44 -80.5(11)
